data_2200243
loop_
_publ_author_name
'Koman, Marian'
'Babjak Matej'
'Gracza Tibor'
'Glowiak Tadeusz'

_publ_section_title
;Absolute configuration of the newly formed asymmetric centre in
 (1<i>R</i>,5<i>R</i>,8<i>S</i>)-8-benzyloxy-2,6-dioxabicyclo[3.2.1]octan-3-one
;
_journal_issue 4
_journal_name_full 'Acta Crystallographica Section E'
_journal_page_first o360
_journal_page_last o361
_journal_paper_doi 10.1107/S1600536801004196
_journal_volume 57
_journal_year 2001
_chemical_formula_iupac 'C13 H14 O4'
_chemical_formula_moiety 'C13 H14 O4'
_chemical_formula_sum 'C13 H14 O4'
_chemical_formula_weight 234.24
_chemical_name_systematic
;
(1R,5R,8S)-8-benzyloxy-2,6-dioxabicyclo[3.2.1]octane-3-one
;
_space_group_IT_number 19
_symmetry_cell_setting orthorhombic
_symmetry_space_group_name_Hall 'P 2ac 2ab'
_symmetry_space_group_name_H-M 'P 21 21 21'
_audit_creation_method SHELXL
_cell_angle_alpha 90.00
_cell_angle_beta 90.00
_cell_angle_gamma 90.00
_cell_formula_units_Z 4
_cell_length_a 5.7290(10)
_cell_length_b 10.079(2)
_cell_length_c 19.622(4)
_cell_measurement_reflns_used 25
_cell_measurement_temperature 293(2)
_cell_measurement_theta_max 15.2
_cell_measurement_theta_min 5.2
_cell_volume 1133.0(4)
_computing_cell_refinement 'P2~1~ Software'
_computing_data_collection 'P2~1~ Software (Syntex, 1973)'
_computing_data_reduction 'XP21 (Pavel\<c\'ik, 1993)'
_computing_molecular_graphics 'ORTEP (Johnson, 1965)'
_computing_publication_material SHELXL97
_computing_structure_refinement 'SHELXL97 (Sheldrick, 1997)'
_computing_structure_solution 'SHELXS86 (Sheldrick, 1985)'
_diffrn_ambient_temperature 293(2)
_diffrn_measurement_device 'syntex P2~1~'
_diffrn_measurement_method \q/2\q
_diffrn_radiation_monochromator graphite
_diffrn_radiation_source 'fine-focus sealed tube'
_diffrn_radiation_type CuK\a
_diffrn_radiation_wavelength 1.54180
_diffrn_reflns_av_R_equivalents .056
_diffrn_reflns_av_sigmaI/netI .051
_diffrn_reflns_limit_h_max 7
_diffrn_reflns_limit_h_min 0
_diffrn_reflns_limit_k_max 12
_diffrn_reflns_limit_k_min 0
_diffrn_reflns_limit_l_max 25
_diffrn_reflns_limit_l_min -25
_diffrn_reflns_number 2583
_diffrn_reflns_theta_max 80.1
_diffrn_reflns_theta_min 4.5
_diffrn_standards_decay_% 15
_diffrn_standards_interval_count 100
_diffrn_standards_number 2
_exptl_absorpt_coefficient_mu .845
_exptl_absorpt_correction_T_max .845
_exptl_absorpt_correction_T_min .656
_exptl_absorpt_correction_type '\y scan'
_exptl_absorpt_process_details '(North et al., 1968)'
_exptl_crystal_colour colourless
_exptl_crystal_density_diffrn 1.373
_exptl_crystal_density_method 'not measured'
_exptl_crystal_description 'rectangular plate'
_exptl_crystal_F_000 496
_exptl_crystal_size_max .45
_exptl_crystal_size_mid .35
_exptl_crystal_size_min .20
_refine_diff_density_max .19
_refine_diff_density_min -.26
_refine_ls_abs_structure_details '(Flack, 1983). No Fridel pairs.'
_refine_ls_abs_structure_Flack -.03(19)
_refine_ls_extinction_coef .0083(9)
_refine_ls_extinction_method SHELXL97
_refine_ls_goodness_of_fit_all 1.09
_refine_ls_goodness_of_fit_ref 1.13
_refine_ls_hydrogen_treatment refall
_refine_ls_matrix_type full
_refine_ls_number_parameters 211
_refine_ls_number_reflns 2259
_refine_ls_number_restraints 0
_refine_ls_restrained_S_all 1.09
_refine_ls_restrained_S_obs 1.13
_refine_ls_R_factor_all .043
_refine_ls_R_factor_gt .033
_refine_ls_shift/su_max <0.001
_refine_ls_shift/su_mean .000
_refine_ls_structure_factor_coef Fsqd
_refine_ls_weighting_details 'calc w = 1/[\s^2^(Fo^2^)+(0.0559P)^2^+0.0550P]'
_refine_ls_weighting_scheme calc
_refine_ls_wR_factor_all .091
_refine_ls_wR_factor_ref .088
_reflns_number_gt 1969
_reflns_number_total 2259
_reflns_threshold_expression I>2\s(I)
_cod_data_source_file ya6004.cif
_cod_data_source_block I
_cod_database_code 2200243

loop_
_symmetry_equiv_pos_as_xyz
'x, y, z'
'-x+1/2, -y, z+1/2'
'-x, y+1/2, -z+1/2'
'x+1/2, -y+1/2, -z'

loop_
_atom_site_label
_atom_site_fract_x
_atom_site_fract_y
_atom_site_fract_z
_atom_site_U_iso_or_equiv
_atom_site_adp_type
_atom_site_calc_flag
_atom_site_refinement_flags
_atom_site_occupancy
_atom_site_disorder_assembly
_atom_site_disorder_group
_atom_site_type_symbol
C1 -.4214(2) .24478(18) .29568(8) .0445(4) Uani d . 1 . . C
O2 -.4622(2) .37260(14) .32678(6) .0538(3) Uani d . 1 . . O
C3 -.2930(4) .46570(19) .32421(9) .0529(4) Uani d . 1 . . C
C4 -.0674(3) .43483(18) .28864(9) .0473(4) Uani d . 1 . . C
C5 -.0524(2) .29627(16) .26008(7) .0376(3) Uani d . 1 . . C
O6 -.02398(17) .20177(11) .31404(5) .0428(3) Uani d . 1 . . O
C7 -.2526(3) .1624(2) .33694(9) .0475(4) Uani d . 1 . . C
C8 -.2892(3) .25985(17) .22971(7) .0391(3) Uani d . 1 . . C
O9 -.3347(4) .57093(18) .35005(9) .0915(6) Uani d . 1 . . O
O10 -.38899(18) .35580(12) .18662(5) .0432(3) Uani d . 1 . . O
C11 -.2684(4) .3619(3) .12267(9) .0634(6) Uani d . 1 . . C
C12 -.4202(3) .42940(19) .07084(7) .0439(4) Uani d . 1 . . C
C13 -.3498(3) .5472(2) .04215(10) .0553(4) Uani d . 1 . . C
C14 -.4850(4) .6068(3) -.00776(11) .0713(7) Uani d . 1 . . C
C15 -.6913(4) .5506(3) -.02770(9) .0698(6) Uani d . 1 . . C
C16 -.7632(3) .4337(3) .00136(10) .0634(6) Uani d . 1 . . C
C17 -.6279(3) .3725(2) .05074(9) .0521(4) Uani d . 1 . . C
H1 -.056(4) .490(2) .2511(11) .057 Uiso d . 1 . . H
H2 -.280(3) .175(2) .2055(10) .045 Uiso d . 1 . . H
H3 -.263(3) .180(2) .3841(11) .046 Uiso d . 1 . . H
H4 -.692(5) .285(3) .0733(13) .079 Uiso d . 1 . . H
H5 -.222(5) .268(3) .1109(15) .087 Uiso d . 1 . . H
H6 -.793(6) .592(3) -.0682(17) .120 Uiso d . 1 . . H
H7 -.275(4) .060(3) .3251(11) .061 Uiso d . 1 . . H
H8 -.427(5) .686(3) -.0256(15) .088 Uiso d . 1 . . H
H9 .080(4) .2857(19) .2291(10) .045 Uiso d . 1 . . H
H10 .060(4) .451(2) .3212(11) .058 Uiso d . 1 . . H
H11 -.200(5) .583(3) .0566(14) .088 Uiso d . 1 . . H
H12 -.917(6) .396(3) -.0149(14) .088 Uiso d . 1 . . H
H13 -.568(4) .210(2) .2920(10) .044 Uiso d . 1 . . H
H15 -.102(8) .412(3) .1285(19) .124 Uiso d . 1 . . H

loop_
_atom_site_aniso_label
_atom_site_aniso_U_11
_atom_site_aniso_U_22
_atom_site_aniso_U_33
_atom_site_aniso_U_12
_atom_site_aniso_U_13
_atom_site_aniso_U_23
C1 .0329(6) .0518(10) .0488(8) -.0036(7) .0012(6) .0074(7)
O2 .0477(6) .0656(8) .0482(6) .0152(6) .0113(5) .0008(5)
C3 .0699(10) .0454(11) .0435(8) .0187(9) -.0059(7) -.0023(7)
C4 .0488(7) .0423(9) .0508(8) -.0055(7) -.0073(7) .0074(7)
C5 .0308(6) .0416(9) .0404(7) .0042(6) .0012(5) .0078(6)
O6 .0374(5) .0433(6) .0476(6) .0040(4) -.0043(4) .0130(5)
C7 .0455(8) .0505(11) .0464(8) -.0043(7) -.0001(6) .0138(7)
C8 .0389(6) .0403(9) .0379(6) .0057(6) -.0043(6) .0010(6)
O9 .1342(16) .0565(10) .0839(10) .0363(11) -.0030(12) -.0191(8)
O10 .0444(5) .0518(7) .0333(5) .0145(5) -.0019(4) .0032(5)
C11 .0558(10) .0961(17) .0383(8) .0321(11) .0035(7) .0131(9)
C12 .0442(7) .0564(10) .0312(6) .0128(7) .0018(5) .0004(6)
C13 .0473(8) .0631(13) .0557(9) -.0015(8) .0052(7) .0044(8)
C14 .0796(14) .0718(16) .0625(11) .0141(11) .0197(11) .0297(11)
C15 .0736(12) .0996(18) .0362(8) .0353(13) -.0060(8) .0049(9)
C16 .0541(10) .0805(16) .0555(10) .0118(10) -.0138(8) -.0236(10)
C17 .0527(9) .0479(11) .0557(9) .0046(8) .0042(7) -.0069(8)

loop_
_atom_type_symbol
_atom_type_description
_atom_type_scat_dispersion_real
_atom_type_scat_dispersion_imag
_atom_type_scat_source
C C .0181 .0091 'International Tables Vol C Tables 4.2.6.8 and 6.1.1.4'
H H .0000 .0000 'International Tables Vol C Tables 4.2.6.8 and 6.1.1.4'
O O .0492 .0322 'International Tables Vol C Tables 4.2.6.8 and 6.1.1.4'

loop_
_geom_angle_atom_site_label_1
_geom_angle_atom_site_label_2
_geom_angle_atom_site_label_3
_geom_angle
_geom_angle_publ_flag
O2 C1 C7 111.55(14) y
O2 C1 C8 110.74(14) y
C8 C1 C7 101.19(12) y
O2 C1 H13 103.1(12) ?
C8 C1 H13 115.6(12) ?
C7 C1 H13 114.9(13) ?
C3 O2 C1 119.21(12) y
O9 C3 O2 117.1(2) y
O9 C3 C4 123.4(2) y
O2 C3 C4 119.43(15) y
C3 C4 C5 114.46(15) y
C3 C4 H1 107.7(14) ?
C5 C4 H1 104.9(13) ?
C3 C4 H10 107.7(12) ?
C5 C4 H10 110.6(13) ?
H1 C4 H10 111.4(19) ?
O6 C5 C4 110.34(12) y
O6 C5 C8 103.25(12) y
C4 C5 C8 108.49(13) y
O6 C5 H9 107.4(12) ?
C4 C5 H9 112.2(11) ?
C8 C5 H9 114.8(12) ?
C5 O6 C7 108.07(11) y
O6 C7 C1 105.31(12) y
O6 C7 H3 108.0(12) ?
C1 C7 H3 112.5(12) ?
O6 C7 H7 107.9(13) ?
C1 C7 H7 109.8(12) ?
H3 C7 H7 113.0(17) ?
O10 C8 C1 112.43(13) y
O10 C8 C5 115.50(13) y
C1 C8 C5 97.79(11) y
O10 C8 H2 109.2(12) ?
C1 C8 H2 110.9(12) ?
C5 C8 H2 110.6(12) ?
C8 O10 C11 111.11(12) y
O10 C11 C12 109.48(13) y
O10 C11 H5 106.7(17) ?
C12 C11 H5 114.9(17) ?
O10 C11 H15 111(2) ?
C12 C11 H15 112(2) ?
H5 C11 H15 103(3) ?
C13 C12 C17 119.68(16) y
C13 C12 C11 119.94(18) y
C17 C12 C11 120.37(19) y
C12 C13 C14 120.01(19) y
C12 C13 H11 117.5(17) ?
C14 C13 H11 122.4(17) ?
C15 C14 C13 120.4(2) y
C15 C14 H8 123.6(18) ?
C13 C14 H8 116.1(18) ?
C14 C15 C16 119.77(18) y
C14 C15 H6 122(2) ?
C16 C15 H6 118(2) ?
C15 C16 C17 120.3(2) y
C15 C16 H12 117.0(16) ?
C17 C16 H12 122.7(16) ?
C12 C17 C16 119.9(2) y
C12 C17 H4 121.9(15) ?
C16 C17 H4 118.1(15) ?

loop_
_geom_bond_atom_site_label_1
_geom_bond_atom_site_label_2
_geom_bond_site_symmetry_2
_geom_bond_distance
_geom_bond_publ_flag
C1 O2 . 1.445(2) y
C1 C7 . 1.510(2) y
C1 C8 . 1.507(2) y
C1 H13 . .91(2) ?
O2 C3 . 1.350(3) y
C3 C4 . 1.501(3) y
C3 O9 . 1.200(2) y
C4 C5 . 1.507(3) y
C4 H1 . .93(2) ?
C4 H10 . .99(2) ?
C5 O6 . 1.4334(17) y
C5 C8 . 1.527(2) y
C5 H9 . .98(2) ?
O6 C7 . 1.4402(19) y
C7 H3 . .94(2) ?
C7 H7 . 1.06(3) ?
C8 O10 . 1.4060(17) y
C8 H2 . .98(2) ?
O10 C11 . 1.4338(19) y
C11 C12 . 1.501(2) y
C11 H5 . 1.01(3) ?
C11 H15 . 1.08(4) ?
C12 C13 . 1.375(3) y
C12 C17 . 1.378(3) y
C13 C14 . 1.385(3) y
C13 H11 . .98(3) ?
C14 C15 . 1.368(4) y
C14 H8 . .93(3) ?
C15 C16 . 1.372(4) y
C15 H6 . 1.07(4) ?
C16 C17 . 1.386(3) y
C16 H12 . 1.01(3) ?
C17 H4 . 1.05(3) ?

loop_
_cod_related_entry_id
_cod_related_entry_database
_cod_related_entry_code
1 ChemSpider 24731050
